data_2011320
loop_
_publ_author_name
'Lah, Nina'
'Leban, Ivan'
'Majcen-Le Mar\'echal, Alenka'
'Le Grel, Philippe'
'Robert, Albert'
'Sieler, Joachim'
'Giester, Gerald'

_publ_section_title
;
 From \a-carbamoyl-\a-cyanooxiranes to 3-halogenopyruvamides
;
_journal_issue 9
_journal_name_full 'Acta Crystallographica Section C'
_journal_page_first 1164
_journal_page_last 1167
_journal_paper_doi 10.1107/S0108270100008623
_journal_volume 56
_journal_year 2000
_chemical_formula_moiety 'C10 H7 Cl N2 O2'
_chemical_formula_sum 'C10 H7 Cl N2 O2'
_chemical_formula_weight 222.63
_chemical_name_systematic
;
 3-(4-chlorophenyl)-2-cyano-2,3-epoxypropanamide
;
_space_group_IT_number 14
_symmetry_cell_setting monoclinic
_symmetry_space_group_name_Hall '-P 2ybc'
_symmetry_space_group_name_H-M 'P 1 21/c 1'
_audit_creation_method SHELX-97
_cell_angle_alpha 90.00
_cell_angle_beta 93.540(10)
_cell_angle_gamma 90.00
_cell_formula_units_Z 4
_cell_length_a 4.9992(8)
_cell_length_b 12.694(3)
_cell_length_c 16.442(3)
_cell_measurement_reflns_used 25
_cell_measurement_temperature 293(2)
_cell_measurement_theta_max 15
_cell_measurement_theta_min 10
_cell_volume 1041.4(4)
_computing_cell_refinement DIF4
_computing_data_collection 'DIF4 (Stoe, 1992)'
_computing_data_reduction 'REDU4 (Stoe, 1992)'
_computing_molecular_graphics 'ORTEPIII (Burnett & Johnson, 1996)'
_computing_publication_material SHELXL97
_computing_structure_refinement 'SHELXL97 (Sheldrick, 1997)'
_computing_structure_solution 'SHELXS97 (Sheldrick, 1997)'
_diffrn_ambient_temperature 293(2)
_diffrn_measurement_device_type STADI4(STOE)
_diffrn_measurement_method \w/2\q
_diffrn_radiation_monochromator graphite
_diffrn_radiation_source 'fine-focus sealed tube'
_diffrn_radiation_type MoK\a
_diffrn_radiation_wavelength .71073
_diffrn_reflns_av_R_equivalents .0251
_diffrn_reflns_av_sigmaI/netI .0203
_diffrn_reflns_limit_h_max 6
_diffrn_reflns_limit_h_min -6
_diffrn_reflns_limit_k_max 15
_diffrn_reflns_limit_k_min -16
_diffrn_reflns_limit_l_max 21
_diffrn_reflns_limit_l_min -22
_diffrn_reflns_number 3492
_diffrn_reflns_theta_full 29.15
_diffrn_reflns_theta_max 28.0
_diffrn_reflns_theta_min 2.03
_diffrn_standards_decay_% .8
_diffrn_standards_interval_count 300
_diffrn_standards_number 3
_exptl_absorpt_coefficient_mu .346
_exptl_absorpt_correction_type none
_exptl_crystal_colour colourless
_exptl_crystal_density_diffrn 1.420
_exptl_crystal_density_method 'not measured'
_exptl_crystal_description prismatic
_exptl_crystal_F_000 456
_exptl_crystal_size_max .30
_exptl_crystal_size_mid .30
_exptl_crystal_size_min .25
_refine_diff_density_max .288
_refine_diff_density_min -.337
_refine_ls_extinction_coef .061(6)
_refine_ls_extinction_method SHELXL
_refine_ls_goodness_of_fit_ref 1.032
_refine_ls_hydrogen_treatment constr
_refine_ls_matrix_type full
_refine_ls_number_parameters 147
_refine_ls_number_reflns 2533
_refine_ls_number_restraints 0
_refine_ls_restrained_S_all 1.032
_refine_ls_R_factor_all .0683
_refine_ls_R_factor_gt .0478
_refine_ls_shift/su_max <0.001
_refine_ls_shift/su_mean .000
_refine_ls_structure_factor_coef Fsqd
_refine_ls_weighting_details 'w = 1/[\s^2^(Fo^2^)+(0.0811P)^2^+0.2445P] where P=(Fo^2^+2Fc^2^)/3'
_refine_ls_weighting_scheme calc
_refine_ls_wR_factor_ref .1515
_reflns_number_gt 1852
_reflns_number_total 2533
_reflns_threshold_expression I>2\s(I)
_cod_data_source_file gd1105.cif
_cod_data_source_block I
_cod_depositor_comments
;
The following automatic conversions were performed:

'_geom_hbond_publ_flag' value 'Y' changed to 'y' according to
/home/saulius/struct/CIF-dictionaries/cif_core.dic dictionary named
'cif_core.dic' version 2.4.1 from 2010-06-29 (2 times).

Automatic conversion script
Id: cif_fix_values 1715 2011-07-08 13:25:40Z adriana 

The following automatic conversions were performed:

'_refine_ls_weighting_scheme' value 'calc w =
1/[\s^2^(Fo^2^)+(0.0811P)^2^+0.2445P] where P=(Fo^2^+2Fc^2^)/3' was
changed to 'calc'. New tag '_refine_ls_weighting_details' was
created. The value of the new tag was set to 'w =
1/[\s^2^(Fo^2^)+(0.0811P)^2^+0.2445P] where P=(Fo^2^+2Fc^2^)/3'.

Automatic conversion script
Id: cif_fix_values 3143 2015-03-26 13:38:13Z robertas 
;
_cod_original_sg_symbol_H-M 'P 21/c'
_cod_database_code 2011320

loop_
_symmetry_equiv_pos_as_xyz
'x, y, z'
'x, -y+1/2, z+1/2'
'-x, -y, -z'
'-x, y-1/2, -z-1/2'

loop_
_atom_site_label
_atom_site_fract_x
_atom_site_fract_y
_atom_site_fract_z
_atom_site_U_iso_or_equiv
_atom_site_adp_type
_atom_site_calc_flag
_atom_site_refinement_flags
_atom_site_occupancy
_atom_site_disorder_assembly
_atom_site_disorder_group
_atom_site_type_symbol
N1 .7265(3) .03484(16) -.41529(10) .0612(5) Uani d . 1 . . N
H1 .7222 .0306 -.4676 .068(7) Uiso calc R 1 . . H
H2 .8713 .0541 -.3884 .083(8) Uiso calc R 1 . . H
C1 .5113(3) .01177(14) -.37641(11) .0460(4) Uani d . 1 . . C
O1 .2951(2) -.01638(12) -.40846(8) .0591(4) Uani d . 1 . . O
C2 .5379(3) .02381(14) -.28500(10) .0458(4) Uani d . 1 . . C
C10 .3935(4) -.05536(15) -.24065(11) .0534(4) Uani d . 1 . . C
N2 .2806(5) -.11797(15) -.20777(13) .0795(6) Uani d . 1 . . N
C3 .5770(4) .13093(15) -.24897(12) .0521(4) Uani d . 1 . . C
H3 .5857 .1889 -.2882 .065(6) Uiso calc R 1 . . H
O2 .7912(2) .05587(13) -.24926(8) .0618(4) Uani d . 1 . . O
C4 .4738(4) .15929(14) -.16894(11) .0508(4) Uani d . 1 . . C
C5 .2670(4) .23174(16) -.16634(13) .0577(5) Uani d . 1 . . C
H5 .1976 .2631 -.2142 .054(5) Uiso calc R 1 . . H
C6 .1631(4) .25776(17) -.09257(15) .0644(5) Uani d . 1 . . C
H6 .0219 .3052 -.0907 .092(8) Uiso calc R 1 . . H
C7 .2730(4) .21197(17) -.02199(13) .0607(5) Uani d . 1 . . C
C8 .4810(5) .14142(18) -.02315(12) .0642(5) Uani d . 1 . . C
H8 .5532 .1118 .0251 .081(7) Uiso calc R 1 . . H
C9 .5820(4) .11482(17) -.09691(12) .0601(5) Uani d . 1 . . C
H9 .7226 .0670 -.0983 .075(7) Uiso calc R 1 . . H
Cl .13798(15) .24047(7) .07086(4) .0936(3) Uani d . 1 . . Cl

loop_
_atom_site_aniso_label
_atom_site_aniso_U_11
_atom_site_aniso_U_22
_atom_site_aniso_U_33
_atom_site_aniso_U_12
_atom_site_aniso_U_13
_atom_site_aniso_U_23
N1 .0338(7) .0949(13) .0556(9) -.0122(7) .0080(6) -.0042(8)
C1 .0327(7) .0515(9) .0544(9) .0011(6) .0065(6) -.0012(7)
O1 .0327(6) .0863(10) .0589(7) -.0083(6) .0072(5) -.0086(7)
C2 .0344(7) .0494(9) .0537(9) .0004(6) .0045(6) .0023(7)
C10 .0597(10) .0432(9) .0586(10) .0059(8) .0140(8) .0004(8)
N2 .1039(15) .0507(10) .0877(13) -.0041(10) .0376(11) .0039(9)
C3 .0487(9) .0516(10) .0560(10) -.0070(7) .0028(7) .0024(8)
O2 .0366(6) .0857(10) .0626(7) .0000(6) -.0006(5) -.0085(7)
C4 .0502(9) .0456(9) .0567(10) -.0089(7) .0044(7) -.0022(7)
C5 .0561(10) .0504(10) .0665(11) -.0034(8) .0026(8) .0027(9)
C6 .0577(11) .0549(11) .0815(14) .0004(9) .0117(9) -.0070(10)
C7 .0627(11) .0571(11) .0635(11) -.0100(9) .0119(9) -.0127(9)
C8 .0729(13) .0637(12) .0555(11) -.0009(10) .0009(9) -.0017(9)
C9 .0600(10) .0581(11) .0618(11) .0051(9) .0017(8) -.0028(9)
Cl .0949(5) .1114(6) .0768(4) .0013(4) .0235(3) -.0278(4)

loop_
_atom_type_symbol
_atom_type_description
_atom_type_scat_dispersion_real
_atom_type_scat_dispersion_imag
_atom_type_scat_source
C C .0033 .0016 'International Tables Vol C Tables 4.2.6.8 and 6.1.1.4'
H H .0000 .0000 'International Tables Vol C Tables 4.2.6.8 and 6.1.1.4'
N N .0061 .0033 'International Tables Vol C Tables 4.2.6.8 and 6.1.1.4'
O O .0106 .0060 'International Tables Vol C Tables 4.2.6.8 and 6.1.1.4'
Cl Cl .1484 .1585 'International Tables Vol C Tables 4.2.6.8 and 6.1.1.4'

loop_
_geom_angle_atom_site_label_1
_geom_angle_atom_site_label_2
_geom_angle_atom_site_label_3
_geom_angle
_geom_angle_publ_flag
C1 N1 H1 120.0 ?
C1 N1 H2 120.0 ?
H1 N1 H2 120.0 ?
O1 C1 N1 125.49(17) yes
O1 C1 C2 118.63(14) yes
N1 C1 C2 115.87(15) yes
O2 C2 C10 116.49(15) yes
O2 C2 C3 58.89(11) yes
C10 C2 C3 119.11(15) yes
O2 C2 C1 117.53(13) yes
C10 C2 C1 114.35(15) yes
C3 C2 C1 119.31(15) yes
N2 C10 C2 178.5(2) yes
O2 C3 C4 117.63(16) yes
O2 C3 C2 58.15(11) yes
C4 C3 C2 121.88(16) yes
O2 C3 H3 115.7 ?
C4 C3 H3 115.7 ?
C2 C3 H3 115.7 ?
C2 O2 C3 62.96(11) yes
C5 C4 C9 119.63(18) yes
C5 C4 C3 119.20(17) yes
C9 C4 C3 121.16(18) yes
C4 C5 C6 120.31(19) yes
C4 C5 H5 119.8 ?
C6 C5 H5 119.8 ?
C7 C6 C5 118.9(2) yes
C7 C6 H6 120.6 ?
C5 C6 H6 120.6 ?
C8 C7 C6 121.66(19) yes
C8 C7 Cl 118.78(17) yes
C6 C7 Cl 119.51(17) yes
C7 C8 C9 119.3(2) yes
C7 C8 H8 120.4 ?
C9 C8 H8 120.4 ?
C8 C9 C4 120.2(2) yes
C8 C9 H9 119.9 ?
C4 C9 H9 119.9 ?

loop_
_geom_bond_atom_site_label_1
_geom_bond_atom_site_label_2
_geom_bond_site_symmetry_2
_geom_bond_distance
_geom_bond_publ_flag
N1 C1 . 1.318(2) yes
N1 H1 . .8600 ?
N1 H2 . .8600 ?
C1 O1 . 1.226(2) yes
C1 C2 . 1.508(2) yes
C2 O2 . 1.422(2) yes
C2 C10 . 1.459(2) yes
C2 C3 . 1.491(3) yes
C10 N2 . 1.132(3) yes
C3 O2 . 1.434(2) yes
C3 C4 . 1.487(3) yes
C3 H3 . .9800 ?
C4 C5 . 1.386(3) yes
C4 C9 . 1.391(3) yes
C5 C6 . 1.389(3) yes
C5 H5 . .9300 ?
C6 C7 . 1.381(3) yes
C6 H6 . .9300 ?
C7 C8 . 1.373(3) yes
C7 Cl . 1.745(2) yes
C8 C9 . 1.384(3) yes
C8 H8 . .9300 ?
C9 H9 . .9300 ?

loop_
_geom_hbond_atom_site_label_D
_geom_hbond_atom_site_label_H
_geom_hbond_atom_site_label_A
_geom_hbond_site_symmetry_A
_geom_hbond_distance_DH
_geom_hbond_distance_HA
_geom_hbond_distance_DA
_geom_hbond_angle_DHA
_geom_hbond_publ_flag
N1 H2 O2 . .86 2.35 2.742(2) 108.4 ?
N1 H2 O1 1_655 .86 2.34 2.911(2) 124.0 y
N1 H1 O1 3_654 .86 2.04 2.903(2) 178.2 y

loop_
_cod_related_entry_id
_cod_related_entry_database
_cod_related_entry_code
1 ChemSpider 21135581
